data_4509706
loop_
_publ_author_name
'Yin, Pei-Xiu'
'Zhang, Jian'
'Li, Zhao-Ji'
'Qin, Ye-Yan'
'Cheng, Jian-Kai'
'Zhang, Lei'
'Lin, Qi-Pu'
'Yao, Yuan-Gen'

_publ_section_title
;
 Supramolecular Isomerism and Various Chain/Layer Substructures in
 Silver(I) Compounds: Syntheses, Structures, and Luminescent Properties
;
_journal_issue 11
_journal_name_full 'Crystal Growth &amp; Design'
_journal_page_first 4884
_journal_paper_doi 10.1021/cg9006839
_journal_volume 9
_journal_year 2009
_chemical_formula_moiety 'C24 H17 Ag N2 O4'
_chemical_formula_sum 'C24 H17 Ag N2 O4'
_chemical_formula_weight 505.27
_chemical_name_systematic
; 
 ? 
;
_space_group_IT_number 2
_symmetry_cell_setting triclinic
_symmetry_space_group_name_Hall '-P 1'
_symmetry_space_group_name_H-M 'P -1'
_atom_sites_solution_hydrogens geom
_atom_sites_solution_primary direct
_atom_sites_solution_secondary difmap
_audit_creation_method SHELXL-97
_cell_angle_alpha 73.67(2)
_cell_angle_beta 84.83(2)
_cell_angle_gamma 77.49(3)
_cell_formula_units_Z 2
_cell_length_a 8.904(3)
_cell_length_b 9.342(3)
_cell_length_c 13.430(4)
_cell_measurement_reflns_used 4634
_cell_measurement_temperature 293(2)
_cell_measurement_theta_max 27.4680
_cell_measurement_theta_min 3.0746
_cell_volume 1046.1(6)
_computing_cell_refinement 'Bruker XSCANS'
_computing_data_collection 'Bruker XSCANS'
_computing_data_reduction 'Bruker SHELXTL'
_computing_molecular_graphics 'Bruker SHELXTL'
_computing_publication_material 'Bruker SHELXTL'
_computing_structure_refinement 'SHELXL-97 (Sheldrick, 1997)'
_computing_structure_solution 'SHELXS-97 (Sheldrick, 1990)'
_diffrn_ambient_temperature 293(2)
_diffrn_detector_area_resol_mean none
_diffrn_measured_fraction_theta_full 0.984
_diffrn_measured_fraction_theta_max 0.984
_diffrn_measurement_device_type 'Bruker P4'
_diffrn_measurement_method '\w scans'
_diffrn_radiation_monochromator graphite
_diffrn_radiation_source 'fine-focus sealed tube'
_diffrn_radiation_type MoK\a
_diffrn_radiation_wavelength 0.71073
_diffrn_reflns_av_R_equivalents 0.0164
_diffrn_reflns_av_sigmaI/netI 0.0333
_diffrn_reflns_limit_h_max 11
_diffrn_reflns_limit_h_min -11
_diffrn_reflns_limit_k_max 12
_diffrn_reflns_limit_k_min -11
_diffrn_reflns_limit_l_max 15
_diffrn_reflns_limit_l_min -17
_diffrn_reflns_number 8103
_diffrn_reflns_theta_full 27.48
_diffrn_reflns_theta_max 27.48
_diffrn_reflns_theta_min 2.43
_diffrn_standards_interval_count none
_diffrn_standards_interval_time none
_diffrn_standards_number none
_exptl_absorpt_coefficient_mu 0.997
_exptl_absorpt_correction_T_max 0.853
_exptl_absorpt_correction_T_min 0.806
_exptl_absorpt_correction_type multi-scan
_exptl_absorpt_process_details crystalclear
_exptl_crystal_colour Yellow
_exptl_crystal_density_diffrn 1.604
_exptl_crystal_density_method 'not measured'
_exptl_crystal_description Prism
_exptl_crystal_F_000 508
_exptl_crystal_size_max 0.2500
_exptl_crystal_size_mid 0.1800
_exptl_crystal_size_min 0.1600
_refine_diff_density_max 0.496
_refine_diff_density_min -0.592
_refine_diff_density_rms 0.067
_refine_ls_extinction_method none
_refine_ls_goodness_of_fit_ref 1.034
_refine_ls_hydrogen_treatment mixed
_refine_ls_matrix_type full
_refine_ls_number_parameters 283
_refine_ls_number_reflns 4801
_refine_ls_number_restraints 1
_refine_ls_restrained_S_all 1.034
_refine_ls_R_factor_all 0.0608
_refine_ls_R_factor_gt 0.0447
_refine_ls_shift/su_max 0.000
_refine_ls_shift/su_mean 0.000
_refine_ls_structure_factor_coef Fsqd
_refine_ls_weighting_details 'calc w=1/[\s^2^(Fo^2^)+(0.0408P)^2^+1.3066P] where P=(Fo^2^+2Fc^2^)/3'
_refine_ls_weighting_scheme calc
_refine_ls_wR_factor_gt 0.0976
_refine_ls_wR_factor_ref 0.1090
_reflns_number_gt 3704
_reflns_number_total 4801
_reflns_threshold_expression >2sigma(I)
_cod_data_source_file cg9006839sup1.cif
_cod_data_source_block 4
_cod_depositor_comments
;
The following automatic conversions were performed:

'_symmetry_cell_setting' value 'Triclinic' changed to 'triclinic'
according to /home/saulius/struct/CIF-dictionaries/cif_core.dic
dictionary named 'cif_core.dic' version 2.4.2 from
2011-04-26.

'_exptl_absorpt_correction_type' value 'Multi-scan'
changed to 'multi-scan' according to
/home/saulius/struct/CIF-dictionaries/cif_core.dic dictionary named
'cif_core.dic' version 2.4.2 from 2011-04-26.

Automatic conversion script
Id: cif_fix_values 1891 2012-01-12 08:04:46Z andrius 
;
_cod_original_sg_symbol_H-M P-1
_cod_database_code 4509706

loop_
_symmetry_equiv_pos_as_xyz
'x, y, z'
'-x, -y, -z'

loop_
_atom_site_label
_atom_site_type_symbol
_atom_site_fract_x
_atom_site_fract_y
_atom_site_fract_z
_atom_site_U_iso_or_equiv
_atom_site_adp_type
_atom_site_occupancy
_atom_site_symmetry_multiplicity
_atom_site_calc_flag
_atom_site_refinement_flags
Ag1 Ag 0.86989(3) -0.08246(3) 0.48366(3) 0.06256(14) Uani 1 1 d .
N1 N 0.6659(3) 0.0938(3) 0.4922(3) 0.0510(7) Uani 1 1 d .
N2 N 0.0462(3) 0.7106(3) 0.4950(3) 0.0511(7) Uani 1 1 d .
O1 O 0.8469(3) -0.0124(3) 0.2827(3) 0.0695(8) Uani 1 1 d .
O2 O 1.0488(3) 0.0725(3) 0.3118(2) 0.0584(7) Uani 1 1 d .
O3 O 1.2034(3) 0.2782(3) 0.2462(2) 0.0583(7) Uani 1 1 d D
O4 O 1.4146(3) 0.3353(3) 0.1609(2) 0.0704(8) Uani 1 1 d .
C1 C 1.0732(4) 0.1769(4) 0.0813(3) 0.0447(8) Uani 1 1 d .
C2 C 0.9416(4) 0.1720(4) 0.1464(3) 0.0472(8) Uani 1 1 d .
C3 C 0.8035(4) 0.2715(4) 0.1115(4) 0.0584(10) Uani 1 1 d .
H3 H 0.7153 0.2667 0.1540 0.070 Uiso 1 1 calc R
C4 C 0.7956(5) 0.3756(4) 0.0162(4) 0.0653(11) Uani 1 1 d .
H4 H 0.7036 0.4431 -0.0048 0.078 Uiso 1 1 calc R
C5 C 0.9246(5) 0.3796(5) -0.0481(4) 0.0663(11) Uani 1 1 d .
H5 H 0.9199 0.4489 -0.1133 0.080 Uiso 1 1 calc R
C6 C 1.0613(5) 0.2807(4) -0.0158(3) 0.0560(9) Uani 1 1 d .
H6 H 1.1476 0.2839 -0.0603 0.067 Uiso 1 1 calc R
C7 C 1.2239(4) 0.0693(4) 0.1099(3) 0.0439(7) Uani 1 1 d .
C8 C 1.3439(4) 0.1095(4) 0.1491(3) 0.0447(8) Uani 1 1 d .
C9 C 1.4879(4) 0.0126(5) 0.1608(3) 0.0577(10) Uani 1 1 d .
H9 H 1.5693 0.0415 0.1838 0.069 Uiso 1 1 calc R
C10 C 1.5103(5) -0.1254(5) 0.1385(3) 0.0714(13) Uani 1 1 d .
H10 H 1.6062 -0.1903 0.1477 0.086 Uiso 1 1 calc R
C11 C 1.3927(6) -0.1675(6) 0.1030(4) 0.0796(14) Uani 1 1 d .
H11 H 1.4078 -0.2620 0.0894 0.096 Uiso 1 1 calc R
C12 C 1.2501(5) -0.0698(5) 0.0872(3) 0.0642(11) Uani 1 1 d .
H12 H 1.1712 -0.0982 0.0610 0.077 Uiso 1 1 calc R
C13 C 0.9449(4) 0.0683(4) 0.2535(3) 0.0516(9) Uani 1 1 d .
C14 C 1.3230(4) 0.2514(4) 0.1839(3) 0.0505(8) Uani 1 1 d .
C15 C 0.5979(5) 0.1787(7) 0.4085(4) 0.097(2) Uani 1 1 d .
H15 H 0.6353 0.1590 0.3457 0.117 Uiso 1 1 calc R
C16 C 0.4727(5) 0.2972(7) 0.4065(4) 0.096(2) Uani 1 1 d .
H16 H 0.4312 0.3561 0.3434 0.115 Uiso 1 1 calc R
C17 C 0.4110(4) 0.3276(4) 0.4949(3) 0.0473(8) Uani 1 1 d .
C18 C 0.4785(7) 0.2366(6) 0.5823(4) 0.113(3) Uani 1 1 d .
H18 H 0.4393 0.2498 0.6464 0.136 Uiso 1 1 calc R
C19 C 0.6066(7) 0.1228(5) 0.5777(4) 0.103(2) Uani 1 1 d .
H19 H 0.6523 0.0641 0.6396 0.123 Uiso 1 1 calc R
C20 C 0.1051(7) 0.6797(5) 0.4094(4) 0.110(2) Uani 1 1 d .
H20 H 0.0665 0.7443 0.3469 0.132 Uiso 1 1 calc R
C21 C 0.2218(8) 0.5565(5) 0.4060(4) 0.116(3) Uani 1 1 d .
H21 H 0.2595 0.5405 0.3423 0.139 Uiso 1 1 calc R
C22 C 0.2815(4) 0.4590(4) 0.4951(3) 0.0460(8) Uani 1 1 d .
C23 C 0.2186(6) 0.4910(7) 0.5829(4) 0.101(2) Uani 1 1 d .
H23 H 0.2539 0.4280 0.6468 0.122 Uiso 1 1 calc R
C24 C 0.1018(6) 0.6168(7) 0.5794(4) 0.099(2) Uani 1 1 d .
H24 H 0.0610 0.6347 0.6420 0.119 Uiso 1 1 calc R
H3A H 1.152(7) 0.207(6) 0.270(5) 0.148 Uiso 1 1 d D

loop_
_atom_site_aniso_label
_atom_site_aniso_U_11
_atom_site_aniso_U_22
_atom_site_aniso_U_33
_atom_site_aniso_U_23
_atom_site_aniso_U_13
_atom_site_aniso_U_12
Ag1 0.04312(17) 0.0512(2) 0.0867(3) -0.02835(16) 0.00338(14) 0.01535(13)
N1 0.0367(14) 0.0426(16) 0.072(2) -0.0263(15) 0.0019(14) 0.0073(12)
N2 0.0381(14) 0.0385(15) 0.076(2) -0.0251(15) 0.0073(14) 0.0041(12)
O1 0.0452(14) 0.0614(17) 0.091(2) -0.0096(16) 0.0120(14) -0.0074(13)
O2 0.0541(15) 0.0584(16) 0.0558(15) -0.0132(13) 0.0040(12) -0.0018(12)
O3 0.0570(16) 0.0586(16) 0.0638(17) -0.0298(14) -0.0035(13) -0.0030(13)
O4 0.0606(17) 0.0668(18) 0.082(2) -0.0049(16) -0.0193(15) -0.0220(15)
C1 0.0387(16) 0.0441(18) 0.053(2) -0.0188(16) -0.0070(15) -0.0031(14)
C2 0.0371(16) 0.0392(18) 0.063(2) -0.0147(16) -0.0049(15) -0.0007(14)
C3 0.0332(16) 0.047(2) 0.090(3) -0.014(2) -0.0070(18) 0.0006(15)
C4 0.053(2) 0.042(2) 0.094(3) -0.009(2) -0.028(2) 0.0038(17)
C5 0.075(3) 0.049(2) 0.069(3) -0.005(2) -0.023(2) -0.004(2)
C6 0.054(2) 0.058(2) 0.052(2) -0.0109(18) -0.0057(17) -0.0075(18)
C7 0.0368(16) 0.0501(19) 0.0426(18) -0.0176(15) 0.0007(14) 0.0016(14)
C8 0.0361(16) 0.055(2) 0.0393(17) -0.0132(15) -0.0009(13) -0.0009(15)
C9 0.0363(17) 0.079(3) 0.050(2) -0.016(2) -0.0016(15) 0.0024(18)
C10 0.050(2) 0.088(3) 0.066(3) -0.033(2) -0.004(2) 0.026(2)
C11 0.077(3) 0.074(3) 0.087(3) -0.047(3) -0.014(3) 0.025(2)
C12 0.057(2) 0.069(3) 0.074(3) -0.042(2) -0.013(2) 0.006(2)
C13 0.0342(16) 0.0440(19) 0.069(2) -0.0182(18) 0.0073(17) 0.0089(15)
C14 0.0445(19) 0.053(2) 0.050(2) -0.0053(17) -0.0154(16) -0.0053(16)
C15 0.068(3) 0.141(5) 0.079(3) -0.075(3) -0.031(2) 0.061(3)
C16 0.068(3) 0.135(5) 0.080(3) -0.073(3) -0.042(2) 0.062(3)
C17 0.0320(15) 0.0428(19) 0.069(2) -0.0260(18) 0.0025(15) 0.0006(14)
C18 0.134(5) 0.068(3) 0.068(3) 0.018(2) 0.055(3) 0.056(3)
C19 0.115(4) 0.059(3) 0.073(3) 0.017(2) 0.041(3) 0.049(3)
C20 0.139(5) 0.052(3) 0.083(3) 0.007(2) 0.042(3) 0.046(3)
C21 0.153(5) 0.058(3) 0.075(3) 0.008(2) 0.055(3) 0.049(3)
C22 0.0325(15) 0.0356(17) 0.071(2) -0.0228(17) 0.0020(15) 0.0018(13)
C23 0.087(3) 0.124(4) 0.072(3) -0.054(3) -0.034(3) 0.074(3)
C24 0.083(3) 0.123(4) 0.072(3) -0.056(3) -0.025(3) 0.066(3)

loop_
_atom_type_symbol
_atom_type_description
_atom_type_scat_dispersion_real
_atom_type_scat_dispersion_imag
_atom_type_scat_source
C C 0.0033 0.0016 'International Tables Vol C Tables 4.2.6.8 and 6.1.1.4'
H H 0.0000 0.0000 'International Tables Vol C Tables 4.2.6.8 and 6.1.1.4'
Ag Ag -0.8971 1.1015 'International Tables Vol C Tables 4.2.6.8 and 6.1.1.4'
N N 0.0061 0.0033 'International Tables Vol C Tables 4.2.6.8 and 6.1.1.4'
O O 0.0106 0.0060 'International Tables Vol C Tables 4.2.6.8 and 6.1.1.4'

loop_
_geom_angle_atom_site_label_1
_geom_angle_atom_site_label_2
_geom_angle_atom_site_label_3
_geom_angle
_geom_angle_site_symmetry_1
_geom_angle_site_symmetry_3
N2 Ag1 N1 168.59(11) 1_645 .
N2 Ag1 Ag1 88.35(8) 1_645 2_756
N1 Ag1 Ag1 99.92(8) . 2_756
C15 N1 C19 115.6(3) . .
C15 N1 Ag1 120.3(3) . .
C19 N1 Ag1 124.1(3) . .
C24 N2 C20 115.8(4) . .
C24 N2 Ag1 126.0(3) . 1_465
C20 N2 Ag1 118.2(3) . 1_465
C14 O3 H3A 117(5) . .
C6 C1 C2 118.4(3) . .
C6 C1 C7 118.8(3) . .
C2 C1 C7 122.8(3) . .
C1 C2 C3 119.1(4) . .
C1 C2 C13 122.1(3) . .
C3 C2 C13 118.7(3) . .
C4 C3 C2 121.4(4) . .
C4 C3 H3 119.3 . .
C2 C3 H3 119.3 . .
C3 C4 C5 119.4(4) . .
C3 C4 H4 120.3 . .
C5 C4 H4 120.3 . .
C4 C5 C6 120.0(4) . .
C4 C5 H5 120.0 . .
C6 C5 H5 120.0 . .
C5 C6 C1 121.6(4) . .
C5 C6 H6 119.2 . .
C1 C6 H6 119.2 . .
C12 C7 C8 118.6(3) . .
C12 C7 C1 118.5(3) . .
C8 C7 C1 122.6(3) . .
C9 C8 C7 119.8(3) . .
C9 C8 C14 117.8(3) . .
C7 C8 C14 122.4(3) . .
C10 C9 C8 120.3(4) . .
C10 C9 H9 119.9 . .
C8 C9 H9 119.9 . .
C11 C10 C9 120.3(4) . .
C11 C10 H10 119.9 . .
C9 C10 H10 119.9 . .
C10 C11 C12 120.1(4) . .
C10 C11 H11 119.9 . .
C12 C11 H11 119.9 . .
C7 C12 C11 120.8(4) . .
C7 C12 H12 119.6 . .
C11 C12 H12 119.6 . .
O1 C13 O2 123.6(4) . .
O1 C13 C2 120.0(4) . .
O2 C13 C2 116.4(3) . .
O4 C14 O3 120.6(4) . .
O4 C14 C8 122.4(4) . .
O3 C14 C8 116.9(3) . .
N1 C15 C16 124.0(4) . .
N1 C15 H15 118.0 . .
C16 C15 H15 118.0 . .
C17 C16 C15 120.6(4) . .
C17 C16 H16 119.7 . .
C15 C16 H16 119.7 . .
C16 C17 C18 115.5(3) . .
C16 C17 C22 121.8(4) . .
C18 C17 C22 122.6(4) . .
C17 C18 C19 120.6(4) . .
C17 C18 H18 119.7 . .
C19 C18 H18 119.7 . .
N1 C19 C18 123.7(5) . .
N1 C19 H19 118.1 . .
C18 C19 H19 118.1 . .
N2 C20 C21 123.9(5) . .
N2 C20 H20 118.1 . .
C21 C20 H20 118.1 . .
C22 C21 C20 120.2(4) . .
C22 C21 H21 119.9 . .
C20 C21 H21 119.9 . .
C23 C22 C21 115.5(3) . .
C23 C22 C17 122.5(4) . .
C21 C22 C17 122.0(4) . .
C22 C23 C24 120.6(4) . .
C22 C23 H23 119.7 . .
C24 C23 H23 119.7 . .
N2 C24 C23 124.1(4) . .
N2 C24 H24 117.9 . .
C23 C24 H24 117.9 . .

loop_
_geom_bond_atom_site_label_1
_geom_bond_atom_site_label_2
_geom_bond_distance
_geom_bond_site_symmetry_2
Ag1 N2 2.188(3) 1_645
Ag1 N1 2.190(3) .
Ag1 Ag1 3.1695(11) 2_756
N1 C15 1.293(6) .
N1 C19 1.294(5) .
N2 C24 1.285(6) .
N2 C20 1.300(6) .
N2 Ag1 2.188(3) 1_465
O1 C13 1.241(4) .
O2 C13 1.278(5) .
O3 C14 1.318(5) .
O3 H3A 0.86(6) .
O4 C14 1.213(4) .
C1 C6 1.386(5) .
C1 C2 1.398(5) .
C1 C7 1.500(5) .
C2 C3 1.399(5) .
C2 C13 1.490(5) .
C3 C4 1.370(6) .
C3 H3 0.9300 .
C4 C5 1.375(7) .
C4 H4 0.9300 .
C5 C6 1.380(6) .
C5 H5 0.9300 .
C6 H6 0.9300 .
C7 C12 1.383(5) .
C7 C8 1.396(5) .
C8 C9 1.394(5) .
C8 C14 1.495(5) .
C9 C10 1.374(6) .
C9 H9 0.9300 .
C10 C11 1.361(7) .
C10 H10 0.9300 .
C11 C12 1.388(6) .
C11 H11 0.9300 .
C12 H12 0.9300 .
C15 C16 1.387(5) .
C15 H15 0.9300 .
C16 C17 1.340(6) .
C16 H16 0.9300 .
C17 C18 1.344(6) .
C17 C22 1.492(4) .
C18 C19 1.391(6) .
C18 H18 0.9300 .
C19 H19 0.9300 .
C20 C21 1.382(6) .
C20 H20 0.9300 .
C21 C22 1.355(6) .
C21 H21 0.9300 .
C22 C23 1.342(6) .
C23 C24 1.383(6) .
C23 H23 0.9300 .
C24 H24 0.9300 .

loop_
_geom_hbond_atom_site_label_D
_geom_hbond_atom_site_label_H
_geom_hbond_atom_site_label_A
_geom_hbond_distance_DH
_geom_hbond_distance_HA
_geom_hbond_distance_DA
_geom_hbond_angle_DHA
O3 H3A O2 0.86(6) 1.66(6) 2.518(4) 178(8)
